data_4318271
loop_
_publ_author_name
'Jason A. Halfen'
'Heather L. Moore'
'Derek C. Fox'

_publ_section_title
;
 Synthetic Models of the Reduced Active Site of Superoxide Reductase
;
_journal_name_full 'Inorganic Chemistry'
_journal_page_first 3935
_journal_page_last 3943
_journal_paper_doi 10.1021/ic025517l
_journal_volume 41
_journal_year 2002
_chemical_formula_sum 'C25 H31 B F4 Fe N4 S'
_chemical_formula_weight 562.26
_chemical_name_common '[(L8py2)Fe(S-C6H4-m-CH3)]BF4 (6)'
_chemical_name_systematic
; 
 ? 
;
_space_group_IT_number 2
_symmetry_cell_setting triclinic
_symmetry_space_group_name_Hall '-P 1'
_symmetry_space_group_name_H-M 'P -1'
_atom_sites_solution_hydrogens geom
_atom_sites_solution_primary direct
_atom_sites_solution_secondary difmap
_audit_creation_method SHELXL-97
_cell_angle_alpha 91.74(1)
_cell_angle_beta 110.55(1)
_cell_angle_gamma 115.04(1)
_cell_formula_units_Z 2
_cell_length_a 10.791(1)
_cell_length_b 10.971(2)
_cell_length_c 13.262(2)
_cell_measurement_reflns_used 25
_cell_measurement_temperature 293(2)
_cell_measurement_theta_max 16.31
_cell_measurement_theta_min 10.50
_cell_volume 1302.0(4)
_computing_structure_refinement 'SHELXL-97 (Sheldrick, 1997)'
_computing_structure_solution 'SHELXS-97 (Sheldrick, 1990)'
_diffrn_ambient_temperature 293(2)
_diffrn_measured_fraction_theta_full 0.999
_diffrn_measured_fraction_theta_max 0.999
_diffrn_measurement_device_type CAD4
_diffrn_measurement_method 'omega 2-theta scans'
_diffrn_radiation_monochromator graphite
_diffrn_radiation_source 'fine-focus sealed tube'
_diffrn_radiation_type MoK\a
_diffrn_radiation_wavelength 0.71073
_diffrn_reflns_av_R_equivalents 0.0127
_diffrn_reflns_av_sigmaI/netI 0.0244
_diffrn_reflns_limit_h_max 12
_diffrn_reflns_limit_h_min 0
_diffrn_reflns_limit_k_max 11
_diffrn_reflns_limit_k_min -13
_diffrn_reflns_limit_l_max 14
_diffrn_reflns_limit_l_min -15
_diffrn_reflns_number 4855
_diffrn_reflns_theta_full 25.02
_diffrn_reflns_theta_max 25.02
_diffrn_reflns_theta_min 2.10
_diffrn_standards_interval_time '5400 seconds'
_diffrn_standards_number 2
_exptl_absorpt_coefficient_mu 0.710
_exptl_absorpt_correction_T_max 1.0000
_exptl_absorpt_correction_T_min 0.9386
_exptl_absorpt_correction_type 'psi-scan corrections'
_exptl_crystal_colour yellow
_exptl_crystal_density_diffrn 1.434
_exptl_crystal_density_method 'not measured'
_exptl_crystal_description prism
_exptl_crystal_F_000 584
_exptl_crystal_size_max 0.50
_exptl_crystal_size_mid 0.45
_exptl_crystal_size_min 0.40
_refine_diff_density_max 0.552
_refine_diff_density_min -0.384
_refine_diff_density_rms 0.048
_refine_ls_extinction_method none
_refine_ls_goodness_of_fit_ref 1.032
_refine_ls_hydrogen_treatment mixed
_refine_ls_matrix_type full
_refine_ls_number_parameters 325
_refine_ls_number_reflns 4590
_refine_ls_number_restraints 0
_refine_ls_restrained_S_all 1.032
_refine_ls_R_factor_all 0.0483
_refine_ls_R_factor_gt 0.0396
_refine_ls_shift/su_max 0.001
_refine_ls_shift/su_mean 0.000
_refine_ls_structure_factor_coef Fsqd
_refine_ls_weighting_details 'calc w=1/[\s^2^(Fo^2^)+(0.0469P)^2^+0.8385P] where P=(Fo^2^+2Fc^2^)/3'
_refine_ls_weighting_scheme calc
_refine_ls_wR_factor_gt 0.0947
_refine_ls_wR_factor_ref 0.0998
_reflns_number_gt 4020
_reflns_number_total 4590
_reflns_threshold_expression >2sigma(I)
_cod_data_source_file ic025517l_s1_6.cif
_cod_data_source_block compd6
_cod_depositor_comments
;
The following automatic conversions were performed:

'_symmetry_cell_setting' value 'Triclinic' changed to 'triclinic'
according to the built-in table from CIF Core dictionary named
'cif_core.dic' version 2.4.1 from 2010-06-29.

Automatic conversion script
Id: cif_fix_values 1646 2011-03-28 12:23:43Z adriana 
;
_cod_original_cell_volume 1302.0(3)
_cod_database_code 4318271

loop_
_symmetry_equiv_pos_as_xyz
'x, y, z'
'-x, -y, -z'

loop_
_atom_site_label
_atom_site_type_symbol
_atom_site_fract_x
_atom_site_fract_y
_atom_site_fract_z
_atom_site_U_iso_or_equiv
_atom_site_adp_type
_atom_site_occupancy
_atom_site_symmetry_multiplicity
_atom_site_calc_flag
_atom_site_refinement_flags
_atom_site_disorder_assembly
_atom_site_disorder_group
Fe1 Fe 0.82034(4) 0.97503(4) 0.20655(3) 0.03581(12) Uani 1 1 d . . .
S1 S 0.72630(9) 0.91215(8) 0.01733(6) 0.0545(2) Uani 1 1 d . . .
N1 N 0.9002(2) 1.2010(2) 0.24329(17) 0.0398(5) Uani 1 1 d . . .
N2 N 0.6526(2) 0.9804(2) 0.26390(17) 0.0411(5) Uani 1 1 d . . .
N3 N 1.0633(2) 1.0642(2) 0.27406(17) 0.0406(5) Uani 1 1 d . . .
N4 N 0.7463(2) 0.7827(2) 0.26216(17) 0.0396(5) Uani 1 1 d . . .
C1 C 0.7874(3) 1.2424(3) 0.1758(2) 0.0515(7) Uani 1 1 d . . .
H1A H 0.7535 1.2032 0.0988 0.062 Uiso 1 1 calc R . .
H1B H 0.8350 1.3418 0.1851 0.062 Uiso 1 1 calc R . .
C2 C 0.6537(3) 1.1981(3) 0.2048(3) 0.0551(7) Uani 1 1 d . . .
H2A H 0.5873 1.2305 0.1582 0.066 Uiso 1 1 calc R . .
H2B H 0.6875 1.2428 0.2804 0.066 Uiso 1 1 calc R . .
C3 C 0.5658(3) 1.0448(3) 0.1930(2) 0.0511(7) Uani 1 1 d . . .
H3A H 0.4807 1.0272 0.2108 0.061 Uiso 1 1 calc R . .
H3B H 0.5275 1.0003 0.1166 0.061 Uiso 1 1 calc R . .
C4 C 0.7258(3) 1.0516(3) 0.3827(2) 0.0484(6) Uani 1 1 d . . .
H4A H 0.7059 0.9829 0.4271 0.058 Uiso 1 1 calc R . .
H4B H 0.6815 1.1091 0.3930 0.058 Uiso 1 1 calc R . .
C5 C 0.8936(3) 1.1400(3) 0.4230(2) 0.0492(7) Uani 1 1 d . . .
H5A H 0.9314 1.1820 0.5000 0.059 Uiso 1 1 calc R . .
H5B H 0.9370 1.0794 0.4198 0.059 Uiso 1 1 calc R . .
C6 C 0.9517(3) 1.2534(3) 0.3641(2) 0.0464(6) Uani 1 1 d . . .
H6A H 0.9184 1.3208 0.3733 0.056 Uiso 1 1 calc R . .
H6B H 1.0600 1.2993 0.3978 0.056 Uiso 1 1 calc R . .
C7 C 1.0277(3) 1.2554(3) 0.2105(2) 0.0476(6) Uani 1 1 d . . .
H7A H 1.0825 1.3548 0.2350 0.057 Uiso 1 1 calc R . .
H7B H 0.9913 1.2337 0.1309 0.057 Uiso 1 1 calc R . .
C8 C 1.1295(3) 1.1937(3) 0.2603(2) 0.0445(6) Uani 1 1 d . . .
C9 C 1.2810(4) 1.2639(3) 0.2886(3) 0.0661(9) Uani 1 1 d . . .
H9A H 1.3239 1.3525 0.2765 0.079 Uiso 1 1 calc R . .
C10 C 1.3688(4) 1.2016(4) 0.3351(3) 0.0754(10) Uani 1 1 d . . .
H10A H 1.4716 1.2480 0.3554 0.091 Uiso 1 1 calc R . .
C11 C 1.3025(3) 1.0707(3) 0.3508(3) 0.0592(8) Uani 1 1 d . . .
H11A H 1.3592 1.0267 0.3824 0.071 Uiso 1 1 calc R . .
C12 C 1.1513(3) 1.0060(3) 0.3191(2) 0.0482(6) Uani 1 1 d . . .
H12A H 1.1067 0.9166 0.3292 0.058 Uiso 1 1 calc R . .
C13 C 0.5477(3) 0.8348(3) 0.2514(3) 0.0501(7) Uani 1 1 d . . .
H13A H 0.4799 0.7961 0.1746 0.060 Uiso 1 1 calc R . .
H13B H 0.4889 0.8293 0.2937 0.060 Uiso 1 1 calc R . .
C14 C 0.6305(3) 0.7533(3) 0.2903(2) 0.0437(6) Uani 1 1 d . . .
C15 C 0.5874(3) 0.6510(3) 0.3478(3) 0.0603(8) Uani 1 1 d . . .
H15A H 0.5091 0.6347 0.3688 0.072 Uiso 1 1 calc R . .
C16 C 0.6627(4) 0.5739(3) 0.3732(3) 0.0648(9) Uani 1 1 d . . .
H16A H 0.6379 0.5068 0.4139 0.078 Uiso 1 1 calc R . .
C17 C 0.7738(3) 0.5965(3) 0.3382(3) 0.0546(7) Uani 1 1 d . . .
H17A H 0.8221 0.5420 0.3512 0.066 Uiso 1 1 calc R . .
C18 C 0.8129(3) 0.7018(3) 0.2833(2) 0.0454(6) Uani 1 1 d . . .
H18A H 0.8890 0.7174 0.2598 0.055 Uiso 1 1 calc R . .
C19 C 0.7800(3) 0.7797(3) 0.0168(2) 0.0513(7) Uani 1 1 d . . .
C20 C 0.9295(3) 0.8107(3) 0.0547(2) 0.0511(7) Uani 1 1 d . . .
H20A H 1.0011 0.9026 0.0740 0.061 Uiso 1 1 calc R . .
C21 C 0.9769(4) 0.7097(3) 0.0648(3) 0.0593(8) Uani 1 1 d . . .
C22 C 0.8711(5) 0.5758(4) 0.0333(4) 0.0820(11) Uani 1 1 d . . .
H22A H 0.9004 0.5069 0.0403 0.098 Uiso 1 1 calc R . .
C23 C 0.7220(6) 0.5402(4) -0.0087(4) 0.0919(13) Uani 1 1 d . . .
H23A H 0.6517 0.4478 -0.0317 0.110 Uiso 1 1 calc R . .
C24 C 0.6743(4) 0.6415(4) -0.0175(3) 0.0749(10) Uani 1 1 d . . .
H24A H 0.5729 0.6166 -0.0459 0.090 Uiso 1 1 calc R . .
C25 C 1.1404(4) 0.7494(4) 0.1117(3) 0.0767(10) Uani 1 1 d . . .
H25A H 1.1530 0.6678 0.1130 0.115 Uiso 1 1 calc R . .
H25B H 1.1870 0.8029 0.1853 0.115 Uiso 1 1 calc R . .
H25C H 1.1858 0.8028 0.0667 0.115 Uiso 1 1 calc R . .
B1 B 0.7685(4) 0.3401(4) 0.5889(3) 0.0542(8) Uani 1 1 d . . .
F1 F 0.9035(3) 0.3620(5) 0.6550(3) 0.1680(17) Uani 1 1 d . . .
F2 F 0.6668(4) 0.2094(2) 0.5799(2) 0.1259(11) Uani 1 1 d . . .
F3 F 0.7309(3) 0.4277(2) 0.6273(3) 0.1152(10) Uani 1 1 d . . .
F4 F 0.7657(3) 0.3581(2) 0.48601(19) 0.0978(7) Uani 1 1 d . . .

loop_
_atom_site_aniso_label
_atom_site_aniso_U_11
_atom_site_aniso_U_22
_atom_site_aniso_U_33
_atom_site_aniso_U_23
_atom_site_aniso_U_13
_atom_site_aniso_U_12
Fe1 0.0369(2) 0.0362(2) 0.0344(2) 0.00915(14) 0.01283(15) 0.01800(16)
S1 0.0614(5) 0.0619(5) 0.0367(4) 0.0092(3) 0.0091(3) 0.0341(4)
N1 0.0440(12) 0.0401(11) 0.0368(11) 0.0106(9) 0.0151(9) 0.0214(10)
N2 0.0381(11) 0.0426(12) 0.0446(12) 0.0106(9) 0.0147(9) 0.0220(10)
N3 0.0402(11) 0.0395(12) 0.0382(11) 0.0092(9) 0.0141(9) 0.0164(10)
N4 0.0377(11) 0.0389(11) 0.0438(12) 0.0122(9) 0.0166(9) 0.0188(9)
C1 0.0611(18) 0.0465(16) 0.0509(16) 0.0190(13) 0.0171(14) 0.0322(14)
C2 0.0555(17) 0.0541(17) 0.0622(18) 0.0168(14) 0.0155(14) 0.0373(15)
C3 0.0442(15) 0.0568(17) 0.0589(17) 0.0163(14) 0.0159(13) 0.0327(14)
C4 0.0574(17) 0.0545(16) 0.0440(15) 0.0144(13) 0.0255(13) 0.0306(14)
C5 0.0544(16) 0.0566(17) 0.0336(13) 0.0054(12) 0.0142(12) 0.0261(14)
C6 0.0497(15) 0.0430(15) 0.0407(14) 0.0021(11) 0.0137(12) 0.0204(13)
C7 0.0535(16) 0.0391(14) 0.0503(16) 0.0164(12) 0.0243(13) 0.0184(13)
C8 0.0464(15) 0.0424(14) 0.0459(15) 0.0099(12) 0.0233(12) 0.0177(12)
C9 0.0531(18) 0.0468(17) 0.099(3) 0.0194(17) 0.0388(18) 0.0167(15)
C10 0.0443(17) 0.065(2) 0.112(3) 0.014(2) 0.0330(19) 0.0201(16)
C11 0.0468(17) 0.064(2) 0.070(2) 0.0130(16) 0.0210(15) 0.0300(15)
C12 0.0457(15) 0.0489(16) 0.0482(15) 0.0135(13) 0.0169(13) 0.0218(13)
C13 0.0376(14) 0.0476(15) 0.0668(18) 0.0145(14) 0.0224(13) 0.0198(12)
C14 0.0355(13) 0.0388(14) 0.0525(16) 0.0099(12) 0.0173(12) 0.0139(11)
C15 0.0512(17) 0.0511(17) 0.087(2) 0.0267(16) 0.0402(17) 0.0202(14)
C16 0.0598(19) 0.0499(17) 0.085(2) 0.0345(17) 0.0330(18) 0.0216(15)
C17 0.0472(16) 0.0390(15) 0.073(2) 0.0173(14) 0.0176(15) 0.0207(13)
C18 0.0404(14) 0.0413(14) 0.0544(16) 0.0108(12) 0.0184(12) 0.0193(12)
C19 0.0663(19) 0.0493(16) 0.0349(14) 0.0062(12) 0.0221(13) 0.0227(14)
C20 0.0667(19) 0.0527(17) 0.0402(15) 0.0113(12) 0.0271(14) 0.0286(15)
C21 0.087(2) 0.062(2) 0.0502(17) 0.0168(15) 0.0416(17) 0.0418(18)
C22 0.112(3) 0.066(2) 0.104(3) 0.022(2) 0.069(3) 0.051(2)
C23 0.115(4) 0.0420(19) 0.117(3) 0.000(2) 0.065(3) 0.021(2)
C24 0.071(2) 0.062(2) 0.077(2) -0.0010(18) 0.0320(19) 0.0171(18)
C25 0.095(3) 0.102(3) 0.067(2) 0.026(2) 0.042(2) 0.067(2)
B1 0.061(2) 0.059(2) 0.060(2) 0.0176(17) 0.0303(18) 0.0374(18)
F1 0.103(2) 0.332(5) 0.123(2) 0.102(3) 0.0496(19) 0.141(3)
F2 0.190(3) 0.0646(14) 0.128(2) 0.0316(15) 0.091(2) 0.0403(17)
F3 0.1092(19) 0.0852(16) 0.168(3) -0.0132(16) 0.0820(19) 0.0415(14)
F4 0.157(2) 0.0990(17) 0.0812(15) 0.0468(13) 0.0652(16) 0.0817(17)

loop_
_atom_type_symbol
_atom_type_description
_atom_type_scat_dispersion_real
_atom_type_scat_dispersion_imag
_atom_type_scat_source
C C 0.0033 0.0016 'International Tables Vol C Tables 4.2.6.8 and 6.1.1.4'
H H 0.0000 0.0000 'International Tables Vol C Tables 4.2.6.8 and 6.1.1.4'
B B 0.0013 0.0007 'International Tables Vol C Tables 4.2.6.8 and 6.1.1.4'
N N 0.0061 0.0033 'International Tables Vol C Tables 4.2.6.8 and 6.1.1.4'
F F 0.0171 0.0103 'International Tables Vol C Tables 4.2.6.8 and 6.1.1.4'
S S 0.1246 0.1234 'International Tables Vol C Tables 4.2.6.8 and 6.1.1.4'
Fe Fe 0.3463 0.8444 'International Tables Vol C Tables 4.2.6.8 and 6.1.1.4'

loop_
_geom_angle_atom_site_label_1
_geom_angle_atom_site_label_2
_geom_angle_atom_site_label_3
_geom_angle
_geom_angle_site_symmetry_1
_geom_angle_site_symmetry_3
_geom_angle_publ_flag
N4 Fe1 N3 104.92(8) . . ?
N4 Fe1 N2 77.80(8) . . ?
N3 Fe1 N2 136.00(8) . . ?
N4 Fe1 N1 147.24(8) . . ?
N3 Fe1 N1 75.54(8) . . ?
N2 Fe1 N1 80.01(8) . . ?
N4 Fe1 S1 105.17(6) . . ?
N3 Fe1 S1 109.44(6) . . ?
N2 Fe1 S1 112.05(6) . . ?
N1 Fe1 S1 105.36(6) . . ?
C19 S1 Fe1 95.25(9) . . ?
C7 N1 C1 108.6(2) . . ?
C7 N1 C6 110.5(2) . . ?
C1 N1 C6 111.2(2) . . ?
C7 N1 Fe1 102.54(15) . . ?
C1 N1 Fe1 112.96(16) . . ?
C6 N1 Fe1 110.73(15) . . ?
C13 N2 C3 107.9(2) . . ?
C13 N2 C4 109.6(2) . . ?
C3 N2 C4 111.7(2) . . ?
C13 N2 Fe1 105.38(16) . . ?
C3 N2 Fe1 111.62(16) . . ?
C4 N2 Fe1 110.48(15) . . ?
C12 N3 C8 117.5(2) . . ?
C12 N3 Fe1 129.55(18) . . ?
C8 N3 Fe1 112.79(17) . . ?
C14 N4 C18 117.8(2) . . ?
C14 N4 Fe1 114.10(16) . . ?
C18 N4 Fe1 127.60(17) . . ?
N1 C1 C2 113.9(2) . . ?
C1 C2 C3 115.2(2) . . ?
N2 C3 C2 114.7(2) . . ?
N2 C4 C5 113.3(2) . . ?
C6 C5 C4 118.4(2) . . ?
N1 C6 C5 112.8(2) . . ?
N1 C7 C8 110.2(2) . . ?
N3 C8 C9 121.9(3) . . ?
N3 C8 C7 115.9(2) . . ?
C9 C8 C7 122.2(3) . . ?
C8 C9 C10 119.4(3) . . ?
C11 C10 C9 119.0(3) . . ?
C12 C11 C10 118.6(3) . . ?
N3 C12 C11 123.6(3) . . ?
N2 C13 C14 110.8(2) . . ?
N4 C14 C15 122.1(3) . . ?
N4 C14 C13 115.4(2) . . ?
C15 C14 C13 122.5(2) . . ?
C16 C15 C14 118.8(3) . . ?
C17 C16 C15 119.6(3) . . ?
C16 C17 C18 118.5(3) . . ?
N4 C18 C17 123.0(3) . . ?
C20 C19 C24 117.7(3) . . ?
C20 C19 S1 121.0(2) . . ?
C24 C19 S1 121.3(3) . . ?
C19 C20 C21 122.7(3) . . ?
C22 C21 C20 118.1(3) . . ?
C22 C21 C25 121.5(3) . . ?
C20 C21 C25 120.4(3) . . ?
C21 C22 C23 121.2(4) . . ?
C22 C23 C24 120.8(3) . . ?
C19 C24 C23 119.4(4) . . ?
F1 B1 F3 110.9(4) . . ?
F1 B1 F2 110.0(3) . . ?
F3 B1 F2 108.9(3) . . ?
F1 B1 F4 109.3(3) . . ?
F3 B1 F4 108.9(3) . . ?
F2 B1 F4 108.8(3) . . ?

loop_
_geom_bond_atom_site_label_1
_geom_bond_atom_site_label_2
_geom_bond_distance
_geom_bond_site_symmetry_2
_geom_bond_publ_flag
Fe1 N4 2.171(2) . ?
Fe1 N3 2.182(2) . ?
Fe1 N2 2.217(2) . ?
Fe1 N1 2.225(2) . ?
Fe1 S1 2.3060(9) . ?
S1 C19 1.778(3) . ?
N1 C7 1.476(3) . ?
N1 C1 1.489(3) . ?
N1 C6 1.501(3) . ?
N2 C13 1.477(3) . ?
N2 C3 1.498(3) . ?
N2 C4 1.498(3) . ?
N3 C12 1.343(3) . ?
N3 C8 1.345(3) . ?
N4 C14 1.341(3) . ?
N4 C18 1.342(3) . ?
C1 C2 1.507(4) . ?
C2 C3 1.510(4) . ?
C4 C5 1.520(4) . ?
C5 C6 1.514(4) . ?
C7 C8 1.500(4) . ?
C8 C9 1.375(4) . ?
C9 C10 1.383(5) . ?
C10 C11 1.367(5) . ?
C11 C12 1.365(4) . ?
C13 C14 1.498(4) . ?
C14 C15 1.384(4) . ?
C15 C16 1.377(4) . ?
C16 C17 1.363(5) . ?
C17 C18 1.377(4) . ?
C19 C20 1.389(4) . ?
C19 C24 1.392(4) . ?
C20 C21 1.396(4) . ?
C21 C22 1.358(5) . ?
C21 C25 1.501(5) . ?
C22 C23 1.370(6) . ?
C23 C24 1.402(6) . ?
B1 F1 1.320(4) . ?
B1 F3 1.339(4) . ?
B1 F2 1.357(4) . ?
B1 F4 1.376(4) . ?

loop_
_geom_torsion_atom_site_label_1
_geom_torsion_atom_site_label_2
_geom_torsion_atom_site_label_3
_geom_torsion_atom_site_label_4
_geom_torsion
_geom_torsion_site_symmetry_1
_geom_torsion_site_symmetry_2
_geom_torsion_site_symmetry_3
_geom_torsion_site_symmetry_4
_geom_torsion_publ_flag
N4 Fe1 S1 C19 -45.62(12) . . . . ?
N3 Fe1 S1 C19 66.62(12) . . . . ?
N2 Fe1 S1 C19 -128.37(12) . . . . ?
N1 Fe1 S1 C19 146.38(12) . . . . ?
N4 Fe1 N1 C7 134.37(17) . . . . ?
N3 Fe1 N1 C7 39.18(15) . . . . ?
N2 Fe1 N1 C7 -177.71(16) . . . . ?
S1 Fe1 N1 C7 -67.41(15) . . . . ?
N4 Fe1 N1 C1 -108.9(2) . . . . ?
N3 Fe1 N1 C1 155.91(18) . . . . ?
N2 Fe1 N1 C1 -60.98(17) . . . . ?
S1 Fe1 N1 C1 49.32(18) . . . . ?
N4 Fe1 N1 C6 16.5(2) . . . . ?
N3 Fe1 N1 C6 -78.66(17) . . . . ?
N2 Fe1 N1 C6 64.45(17) . . . . ?
S1 Fe1 N1 C6 174.75(15) . . . . ?
N4 Fe1 N2 C13 -26.99(16) . . . . ?
N3 Fe1 N2 C13 -125.92(17) . . . . ?
N1 Fe1 N2 C13 177.27(17) . . . . ?
S1 Fe1 N2 C13 74.63(16) . . . . ?
N4 Fe1 N2 C3 -143.80(18) . . . . ?
N3 Fe1 N2 C3 117.27(18) . . . . ?
N1 Fe1 N2 C3 60.46(17) . . . . ?
S1 Fe1 N2 C3 -42.19(18) . . . . ?
N4 Fe1 N2 C4 91.29(17) . . . . ?
N3 Fe1 N2 C4 -7.6(2) . . . . ?
N1 Fe1 N2 C4 -64.45(16) . . . . ?
S1 Fe1 N2 C4 -167.09(14) . . . . ?
N4 Fe1 N3 C12 13.5(2) . . . . ?
N2 Fe1 N3 C12 101.3(2) . . . . ?
N1 Fe1 N3 C12 159.6(2) . . . . ?
S1 Fe1 N3 C12 -98.9(2) . . . . ?
N4 Fe1 N3 C8 -171.33(17) . . . . ?
N2 Fe1 N3 C8 -83.6(2) . . . . ?
N1 Fe1 N3 C8 -25.23(17) . . . . ?
S1 Fe1 N3 C8 76.26(18) . . . . ?
N3 Fe1 N4 C14 141.78(18) . . . . ?
N2 Fe1 N4 C14 7.02(18) . . . . ?
N1 Fe1 N4 C14 55.4(2) . . . . ?
S1 Fe1 N4 C14 -102.82(18) . . . . ?
N3 Fe1 N4 C18 -29.6(2) . . . . ?
N2 Fe1 N4 C18 -164.4(2) . . . . ?
N1 Fe1 N4 C18 -116.0(2) . . . . ?
S1 Fe1 N4 C18 85.8(2) . . . . ?
C7 N1 C1 C2 -177.5(2) . . . . ?
C6 N1 C1 C2 -55.8(3) . . . . ?
Fe1 N1 C1 C2 69.4(3) . . . . ?
N1 C1 C2 C3 -59.3(3) . . . . ?
C13 N2 C3 C2 174.2(2) . . . . ?
C4 N2 C3 C2 53.7(3) . . . . ?
Fe1 N2 C3 C2 -70.5(3) . . . . ?
C1 C2 C3 N2 60.5(3) . . . . ?
C13 N2 C4 C5 134.2(2) . . . . ?
C3 N2 C4 C5 -106.4(3) . . . . ?
Fe1 N2 C4 C5 18.5(3) . . . . ?
N2 C4 C5 C6 57.5(3) . . . . ?
C7 N1 C6 C5 -130.9(2) . . . . ?
C1 N1 C6 C5 108.5(3) . . . . ?
Fe1 N1 C6 C5 -18.0(3) . . . . ?
C4 C5 C6 N1 -57.5(3) . . . . ?
C1 N1 C7 C8 -169.1(2) . . . . ?
C6 N1 C7 C8 68.8(3) . . . . ?
Fe1 N1 C7 C8 -49.3(2) . . . . ?
C12 N3 C8 C9 1.4(4) . . . . ?
Fe1 N3 C8 C9 -174.4(2) . . . . ?
C12 N3 C8 C7 -179.6(2) . . . . ?
Fe1 N3 C8 C7 4.6(3) . . . . ?
N1 C7 C8 N3 32.0(3) . . . . ?
N1 C7 C8 C9 -149.0(3) . . . . ?
N3 C8 C9 C10 -1.7(5) . . . . ?
C7 C8 C9 C10 179.4(3) . . . . ?
C8 C9 C10 C11 0.7(6) . . . . ?
C9 C10 C11 C12 0.5(5) . . . . ?
C8 N3 C12 C11 -0.2(4) . . . . ?
Fe1 N3 C12 C11 174.7(2) . . . . ?
C10 C11 C12 N3 -0.7(5) . . . . ?
C3 N2 C13 C14 162.4(2) . . . . ?
C4 N2 C13 C14 -75.8(3) . . . . ?
Fe1 N2 C13 C14 43.1(3) . . . . ?
C18 N4 C14 C15 5.5(4) . . . . ?
Fe1 N4 C14 C15 -166.8(2) . . . . ?
C18 N4 C14 C13 -172.2(2) . . . . ?
Fe1 N4 C14 C13 15.5(3) . . . . ?
N2 C13 C14 N4 -41.0(3) . . . . ?
N2 C13 C14 C15 141.3(3) . . . . ?
N4 C14 C15 C16 -2.4(5) . . . . ?
C13 C14 C15 C16 175.1(3) . . . . ?
C14 C15 C16 C17 -2.2(5) . . . . ?
C15 C16 C17 C18 3.5(5) . . . . ?
C14 N4 C18 C17 -4.2(4) . . . . ?
Fe1 N4 C18 C17 167.0(2) . . . . ?
C16 C17 C18 N4 -0.3(5) . . . . ?
Fe1 S1 C19 C20 -67.9(2) . . . . ?
Fe1 S1 C19 C24 109.6(3) . . . . ?
C24 C19 C20 C21 -3.4(4) . . . . ?
S1 C19 C20 C21 174.1(2) . . . . ?
C19 C20 C21 C22 1.8(4) . . . . ?
C19 C20 C21 C25 -176.9(3) . . . . ?
C20 C21 C22 C23 0.9(5) . . . . ?
C25 C21 C22 C23 179.6(4) . . . . ?
C21 C22 C23 C24 -1.8(6) . . . . ?
C20 C19 C24 C23 2.4(5) . . . . ?
S1 C19 C24 C23 -175.2(3) . . . . ?
C22 C23 C24 C19 0.2(6) . . . . ?
